data_7062634
loop_
_publ_author_name
'Moon, Josh'
'Guo, Zhifang'
'Beaumont, Owen A.'
'Hamilton, Sophie'
'Bousrez, Guillaume'
'Mottram, Eleanor'
'Wang, Jun'
'Somers, Anthony E.'
'Deacon, Glen B.'
'Junk, Peter C.'

_publ_section_title
;
 4-Hydroxybenzoato-rare earth(iii) complexes -- syntheses, a structural
 goldmine from coordination diversity and improved corrosion inhibition
 behaviour
;
_journal_issue 36
_journal_name_full 'New Journal of Chemistry'
_journal_page_first 16843
_journal_page_last 16854
_journal_paper_doi 10.1039/D3NJ02735J
_journal_volume 47
_journal_year 2023
_chemical_formula_moiety 'C42 H38 Gd2 O22, 2(H2 O)'
_chemical_formula_sum 'C42 H42 Gd2 O24'
_chemical_formula_weight 1245.25
_space_group_crystal_system monoclinic
_space_group_IT_number 14
_space_group_name_Hall '-P 2ybc'
_space_group_name_H-M_alt 'P 1 21/c 1'
_atom_sites_solution_hydrogens mixed
_audit_creation_date 2023-04-03
_audit_creation_method
;
Olex2 1.3
(compiled 2020.11.12 svn.r5f609507 for OlexSys, GUI svn.r6408)
;
_audit_update_record
;
2023-06-12 deposited with the CCDC.	2023-08-01 downloaded from the CCDC.
;
_cell_angle_alpha 90
_cell_angle_beta 105.9610(10)
_cell_angle_gamma 90
_cell_formula_units_Z 2
_cell_length_a 10.4100(3)
_cell_length_b 14.9000(5)
_cell_length_c 15.5100(5)
_cell_measurement_reflns_used 4213
_cell_measurement_temperature 100(2)
_cell_measurement_theta_max 25
_cell_measurement_theta_min 2
_cell_volume 2313.00(13)
_computing_molecular_graphics 'Olex2 1.3 (Dolomanov et al., 2009)'
_computing_publication_material 'Olex2 1.3 (Dolomanov et al., 2009)'
_computing_structure_refinement 'SHELXL 2018/3 (Sheldrick, 2015)'
_computing_structure_solution 'SHELXT 2018/2 (Sheldrick, 2018)'
_diffrn_ambient_temperature 100(2)
_diffrn_measured_fraction_theta_full 0.995
_diffrn_measured_fraction_theta_max 0.993
_diffrn_measurement_device_type 'ADSC Quantum 210r'
_diffrn_measurement_method 'Phi Scan'
_diffrn_radiation_monochromator 'Silicon Double Crystal'
_diffrn_radiation_type Synchrotron
_diffrn_radiation_wavelength 0.71073
_diffrn_reflns_av_R_equivalents 0.0358
_diffrn_reflns_av_unetI/netI 0.0179
_diffrn_reflns_Laue_measured_fraction_full 0.995
_diffrn_reflns_Laue_measured_fraction_max 0.993
_diffrn_reflns_limit_h_max 12
_diffrn_reflns_limit_h_min -12
_diffrn_reflns_limit_k_max 17
_diffrn_reflns_limit_k_min -17
_diffrn_reflns_limit_l_max 18
_diffrn_reflns_limit_l_min -18
_diffrn_reflns_number 38190
_diffrn_reflns_point_group_measured_fraction_full 0.995
_diffrn_reflns_point_group_measured_fraction_max 0.993
_diffrn_reflns_theta_full 25.242
_diffrn_reflns_theta_max 25.349
_diffrn_reflns_theta_min 1.932
_diffrn_source 'MX1 Beamline Australian Synchrotron'
_exptl_absorpt_coefficient_mu 2.930
_exptl_absorpt_correction_type none
_exptl_crystal_colour colourless
_exptl_crystal_colour_primary colourless
_exptl_crystal_density_diffrn 1.788
_exptl_crystal_description prism
_exptl_crystal_F_000 1228
_exptl_crystal_size_max 1
_exptl_crystal_size_mid 0.05
_exptl_crystal_size_min 0.02
_refine_diff_density_max 1.087
_refine_diff_density_min -0.717
_refine_diff_density_rms 0.080
_refine_ls_extinction_method none
_refine_ls_goodness_of_fit_ref 1.138
_refine_ls_hydrogen_treatment mixed
_refine_ls_matrix_type full
_refine_ls_number_parameters 322
_refine_ls_number_reflns 4213
_refine_ls_number_restraints 1
_refine_ls_restrained_S_all 1.138
_refine_ls_R_factor_all 0.0205
_refine_ls_R_factor_gt 0.0199
_refine_ls_shift/su_max 0.001
_refine_ls_shift/su_mean 0.000
_refine_ls_structure_factor_coef Fsqd
_refine_ls_weighting_details 'w=1/[\s^2^(Fo^2^)+(0.0271P)^2^+2.0200P] where P=(Fo^2^+2Fc^2^)/3'
_refine_ls_weighting_scheme calc
_refine_ls_wR_factor_gt 0.0516
_refine_ls_wR_factor_ref 0.0520
_reflns_Friedel_coverage 0.000
_reflns_number_gt 4070
_reflns_number_total 4213
_reflns_threshold_expression 'I > 2\s(I)'
_cod_data_source_file d3nj02735j2.cif
_cod_data_source_block 1
_cod_depositor_comments 'Adding full bibliography for 7062632--7062650.cif.'
_cod_database_code 7062634
_shelx_shelxl_version_number 2018/3
_shelx_space_group_comment
;
The symmetry employed for this shelxl refinement is uniquely defined
by the following loop, which should always be used as a source of
symmetry information in preference to the above space-group names.
They are only intended as comments.
;
_shelx_estimated_absorpt_t_max 0.944
_shelx_estimated_absorpt_t_min 0.158
_olex2_refinement_description
;
1. Restrained distances
 H12A_$1-H11A
 2.2 with sigma of 0.02
2.a Rotating group:
 O7(H7A,H7B), O8(H8A,H8B)
2.b Aromatic/amide H refined with riding coordinates:
 C10(H10A), C14(H14), C13(H13), C21(H21), C7(H7), C17(H17), C18(H18), C11(H11),
  C3(H3), C6(H6), C20(H20), C4(H4)
2.c Tetrahedral OH refined with riding coordinates:
 O9(H9)
2.d Idealised tetrahedral OH refined as rotating group:
 O11(H11A)
;
_olex2_submission_special_instructions 'No special instructions were received'

loop_
_space_group_symop_operation_xyz
'x, y, z'
'-x, y+1/2, -z+1/2'
'-x, -y, -z'
'x, -y-1/2, z-1/2'

loop_
_atom_site_label
_atom_site_type_symbol
_atom_site_fract_x
_atom_site_fract_y
_atom_site_fract_z
_atom_site_U_iso_or_equiv
_atom_site_adp_type
_atom_site_occupancy
_atom_site_site_symmetry_order
_atom_site_calc_flag
_atom_site_refinement_flags_posn
_atom_site_refinement_flags_adp
_atom_site_refinement_flags_occupancy
_atom_site_disorder_assembly
_atom_site_disorder_group
Gd1 Gd 0.46283(2) 0.14784(2) 0.41844(2) 0.01406(6) Uani 1 1 d . . . . .
O3 O 0.55722(16) 0.28135(10) 0.50862(10) 0.0191(3) Uani 1 1 d . . . . .
O6 O 0.64006(15) -0.00635(10) 0.60400(10) 0.0175(3) Uani 1 1 d . . . . .
O4 O 0.54165(16) 0.28239(10) 0.36510(10) 0.0194(3) Uani 1 1 d . . . . .
O1 O 0.27684(15) 0.18112(11) 0.28656(10) 0.0178(3) Uani 1 1 d . . . . .
O5 O 0.66634(15) 0.08451(11) 0.49583(11) 0.0199(3) Uani 1 1 d . . . . .
O7 O 0.55913(16) 0.10094(11) 0.30063(11) 0.0211(3) Uani 1 1 d . . . . .
H7A H 0.595323 0.048516 0.295617 0.032 Uiso 1 1 d R U . . .
H7B H 0.564152 0.130955 0.253057 0.032 Uiso 1 1 d R U . . .
O8 O 0.43264(16) 0.11296(11) 0.55998(11) 0.0210(3) Uani 1 1 d . . . . .
H8A H 0.442626 0.160496 0.592873 0.031 Uiso 1 1 d R U . . .
H8B H 0.495562 0.077660 0.588538 0.031 Uiso 1 1 d R U . . .
O2 O 0.25505(15) 0.21931(11) 0.41847(10) 0.0192(3) Uani 1 1 d . . . . .
O12 O 0.38087(19) 0.30744(13) 0.19682(12) 0.0223(4) Uani 1 1 d . . . . .
O10 O 0.77522(18) 0.67378(12) 0.44997(13) 0.0241(4) Uani 1 1 d . . . . .
O9 O -0.35310(16) 0.22355(12) 0.18730(11) 0.0232(4) Uani 1 1 d . . . . .
H9 H -0.374366 0.207576 0.133285 0.035 Uiso 1 1 calc R U . . .
C8 C 0.5749(2) 0.32278(15) 0.44103(15) 0.0179(5) Uani 1 1 d . . . . .
C9 C 0.6323(2) 0.41362(15) 0.44728(15) 0.0178(5) Uani 1 1 d . . . . .
C2 C 0.0587(2) 0.22207(15) 0.29403(15) 0.0180(5) Uani 1 1 d . . . . .
C10 C 0.6587(2) 0.45199(16) 0.37138(16) 0.0210(5) Uani 1 1 d . . . . .
H10A H 0.643154 0.418107 0.317607 0.025 Uiso 1 1 calc R U . . .
C16 C 0.8602(2) 0.04108(14) 0.60772(15) 0.0177(5) Uani 1 1 d . . . . .
C14 C 0.6575(2) 0.46420(15) 0.52603(15) 0.0191(5) Uani 1 1 d . . . . .
H14 H 0.640843 0.438756 0.578068 0.023 Uiso 1 1 calc R U . . .
C1 C 0.2031(2) 0.20857(14) 0.33393(15) 0.0170(4) Uani 1 1 d . . . . .
C13 C 0.7064(2) 0.55063(16) 0.52928(16) 0.0196(5) Uani 1 1 d . . . . .
H13 H 0.723632 0.584195 0.583335 0.023 Uiso 1 1 calc R U . . .
C21 C 0.9148(2) 0.00331(16) 0.69246(16) 0.0208(5) Uani 1 1 d . . . . .
H21 H 0.857444 -0.022755 0.723795 0.025 Uiso 1 1 calc R U . . .
C15 C 0.7145(2) 0.03964(14) 0.56626(15) 0.0170(4) Uani 1 1 d . . . . .
C7 C 0.0041(2) 0.21556(15) 0.20106(16) 0.0194(5) Uani 1 1 d . . . . .
H7 H 0.061504 0.209308 0.163247 0.023 Uiso 1 1 calc R U . . .
C12 C 0.7305(2) 0.58861(15) 0.45283(16) 0.0194(5) Uani 1 1 d . . . . .
C17 C 0.9461(2) 0.07965(15) 0.56312(16) 0.0199(5) Uani 1 1 d . . . . .
H17 H 0.910073 0.106215 0.505879 0.024 Uiso 1 1 calc R U . . .
C19 C 1.1347(2) 0.04134(15) 0.68531(16) 0.0196(5) Uani 1 1 d . . . . .
C18 C 1.0831(2) 0.07977(16) 0.60101(16) 0.0209(5) Uani 1 1 d . . . . .
H18 H 1.140919 0.105664 0.569986 0.025 Uiso 1 1 calc R U . . .
C11 C 0.7073(2) 0.53859(16) 0.37401(16) 0.0224(5) Uani 1 1 d . . . . .
H11 H 0.724801 0.564007 0.322217 0.027 Uiso 1 1 calc R U . . .
C3 C -0.0269(2) 0.23355(17) 0.34848(16) 0.0223(5) Uani 1 1 d . . . . .
H3 H 0.009439 0.240189 0.411414 0.027 Uiso 1 1 calc R U . . .
C6 C -0.1327(2) 0.21816(16) 0.16395(16) 0.0204(5) Uani 1 1 d . . . . .
H6 H -0.169081 0.214618 0.100770 0.025 Uiso 1 1 calc R U . . .
C5 C -0.2170(2) 0.22600(16) 0.21941(16) 0.0199(5) Uani 1 1 d . . . . .
C20 C 1.0511(2) 0.00357(16) 0.73099(17) 0.0226(5) Uani 1 1 d . . . . .
H20 H 1.087461 -0.022075 0.788632 0.027 Uiso 1 1 calc R U . . .
C4 C -0.1633(2) 0.23536(17) 0.31211(16) 0.0235(5) Uani 1 1 d . . . . .
H4 H -0.220639 0.242921 0.349762 0.028 Uiso 1 1 calc R U . . .
H12A H 0.445(3) 0.3028(18) 0.245(2) 0.039(9) Uiso 1 1 d . . . . .
H12B H 0.336(4) 0.271(3) 0.196(2) 0.041(11) Uiso 1 1 d . . . . .
H10 H 0.768(3) 0.698(2) 0.493(2) 0.027(8) Uiso 1 1 d . . . . .
O11 O 1.27055(16) 0.03819(11) 0.72538(12) 0.0245(4) Uani 1 1 d . . . . .
H11A H 1.306686 0.084518 0.711841 0.037 Uiso 1 1 calc DR U . . .

loop_
_atom_site_aniso_label
_atom_site_aniso_U_11
_atom_site_aniso_U_22
_atom_site_aniso_U_33
_atom_site_aniso_U_23
_atom_site_aniso_U_13
_atom_site_aniso_U_12
Gd1 0.01195(8) 0.01418(8) 0.01552(8) 0.00037(4) 0.00288(5) -0.00030(3)
O3 0.0195(8) 0.0169(8) 0.0196(8) -0.0006(6) 0.0034(7) -0.0030(6)
O6 0.0148(8) 0.0163(8) 0.0203(8) 0.0004(6) 0.0031(6) -0.0025(6)
O4 0.0212(8) 0.0184(8) 0.0180(8) -0.0008(6) 0.0045(6) -0.0026(6)
O1 0.0153(8) 0.0198(8) 0.0185(8) 0.0012(6) 0.0049(6) 0.0010(6)
O5 0.0156(8) 0.0222(8) 0.0209(8) 0.0050(7) 0.0032(6) 0.0008(6)
O7 0.0210(8) 0.0206(8) 0.0223(8) 0.0000(7) 0.0071(7) 0.0027(7)
O8 0.0235(9) 0.0185(8) 0.0213(8) 0.0002(7) 0.0066(7) 0.0027(7)
O2 0.0158(8) 0.0224(8) 0.0182(8) -0.0039(6) 0.0028(6) 0.0017(6)
O12 0.0182(9) 0.0234(9) 0.0243(9) 0.0055(7) 0.0040(8) -0.0007(8)
O10 0.0326(10) 0.0176(8) 0.0251(9) -0.0038(8) 0.0130(8) -0.0051(8)
O9 0.0132(8) 0.0363(10) 0.0188(8) 0.0007(7) 0.0021(6) 0.0021(7)
C8 0.0142(11) 0.0174(11) 0.0211(12) -0.0001(9) 0.0033(9) 0.0030(9)
C9 0.0153(11) 0.0175(11) 0.0200(11) 0.0010(9) 0.0036(9) 0.0006(9)
C2 0.0165(11) 0.0154(11) 0.0209(11) 0.0010(9) 0.0032(9) -0.0004(9)
C10 0.0237(12) 0.0203(12) 0.0193(11) -0.0024(9) 0.0065(10) -0.0016(9)
C16 0.0158(11) 0.0144(10) 0.0221(11) -0.0019(9) 0.0036(9) -0.0011(8)
C14 0.0170(11) 0.0199(11) 0.0197(11) 0.0018(9) 0.0039(9) 0.0006(9)
C1 0.0180(11) 0.0122(10) 0.0208(11) 0.0014(8) 0.0054(9) -0.0018(8)
C13 0.0198(11) 0.0190(11) 0.0203(11) -0.0032(9) 0.0064(9) 0.0001(9)
C21 0.0191(12) 0.0182(11) 0.0245(12) 0.0020(9) 0.0051(10) -0.0037(9)
C15 0.0183(11) 0.0134(10) 0.0187(11) -0.0016(9) 0.0040(9) 0.0004(8)
C7 0.0187(11) 0.0192(11) 0.0212(12) 0.0015(9) 0.0069(9) 0.0004(9)
C12 0.0168(11) 0.0165(11) 0.0256(12) -0.0017(9) 0.0068(9) -0.0014(9)
C17 0.0197(12) 0.0191(11) 0.0194(11) 0.0001(9) 0.0028(9) 0.0002(9)
C19 0.0139(11) 0.0160(11) 0.0269(12) -0.0042(9) 0.0020(9) 0.0000(9)
C18 0.0172(11) 0.0212(12) 0.0243(12) -0.0010(9) 0.0058(10) -0.0014(9)
C11 0.0253(12) 0.0218(12) 0.0221(12) 0.0018(9) 0.0103(10) -0.0019(10)
C3 0.0204(12) 0.0266(12) 0.0191(11) -0.0020(10) 0.0041(9) 0.0007(10)
C6 0.0196(12) 0.0232(12) 0.0177(11) 0.0028(9) 0.0038(9) 0.0009(9)
C5 0.0153(11) 0.0207(11) 0.0219(12) 0.0030(9) 0.0020(9) 0.0023(9)
C20 0.0187(12) 0.0216(12) 0.0234(12) 0.0039(9) -0.0010(10) -0.0014(9)
C4 0.0177(12) 0.0318(13) 0.0214(12) -0.0018(10) 0.0062(10) 0.0023(10)
O11 0.0136(8) 0.0242(9) 0.0327(9) 0.0016(7) 0.0013(7) -0.0009(7)

loop_
_atom_type_symbol
_atom_type_description
_atom_type_scat_dispersion_real
_atom_type_scat_dispersion_imag
_atom_type_scat_source
C C 0.0033 0.0016 'International Tables Vol C Tables 4.2.6.8 and 6.1.1.4'
H H 0.0000 0.0000 'International Tables Vol C Tables 4.2.6.8 and 6.1.1.4'
Gd Gd -0.1653 3.9035 'International Tables Vol C Tables 4.2.6.8 and 6.1.1.4'
O O 0.0106 0.0060 'International Tables Vol C Tables 4.2.6.8 and 6.1.1.4'

loop_
_geom_angle_atom_site_label_1
_geom_angle_atom_site_label_2
_geom_angle_atom_site_label_3
_geom_angle
_geom_angle_site_symmetry_1
_geom_angle_site_symmetry_3
_geom_angle_publ_flag
O6 Gd1 O3 154.17(5) 3_656 . ?
O6 Gd1 O4 152.29(5) 3_656 . ?
O6 Gd1 O1 80.46(5) 3_656 . ?
O6 Gd1 O7 83.99(5) 3_656 . ?
O6 Gd1 O8 76.59(6) 3_656 . ?
O6 Gd1 O2 91.37(5) 3_656 . ?
O4 Gd1 O3 53.31(5) . . ?
O4 Gd1 O1 79.02(5) . . ?
O4 Gd1 O7 74.24(5) . . ?
O4 Gd1 O2 91.31(5) . . ?
O1 Gd1 O3 114.15(5) . . ?
O5 Gd1 O3 82.58(5) . . ?
O5 Gd1 O6 91.48(5) . 3_656 ?
O5 Gd1 O4 99.64(5) . . ?
O5 Gd1 O1 155.61(5) . . ?
O5 Gd1 O7 76.39(6) . . ?
O5 Gd1 O8 76.48(6) . . ?
O5 Gd1 O2 150.24(5) . . ?
O7 Gd1 O3 118.50(5) . . ?
O7 Gd1 O1 79.87(5) . . ?
O8 Gd1 O3 77.58(5) . . ?
O8 Gd1 O4 130.61(6) . . ?
O8 Gd1 O1 122.99(5) . . ?
O8 Gd1 O7 145.99(6) . . ?
O8 Gd1 O2 75.41(6) . . ?
O2 Gd1 O3 82.04(5) . . ?
O2 Gd1 O1 53.67(5) . . ?
O2 Gd1 O7 133.36(5) . . ?
C8 O3 Gd1 92.82(13) . . ?
C15 O6 Gd1 135.81(14) . 3_656 ?
C8 O4 Gd1 96.14(13) . . ?
C1 O1 Gd1 92.69(13) . . ?
C15 O5 Gd1 138.58(15) . . ?
Gd1 O7 H7A 126.9 . . ?
Gd1 O7 H7B 128.5 . . ?
H7A O7 H7B 104.6 . . ?
Gd1 O8 H8A 110.1 . . ?
Gd1 O8 H8B 109.6 . . ?
H8A O8 H8B 104.3 . . ?
C1 O2 Gd1 94.05(13) . . ?
H12A O12 H12B 108(4) . . ?
C12 O10 H10 107(2) . . ?
C5 O9 H9 109.5 . . ?
O3 C8 O4 117.7(2) . . ?
O3 C8 C9 122.7(2) . . ?
O4 C8 C9 119.6(2) . . ?
C10 C9 C8 119.3(2) . . ?
C14 C9 C8 121.9(2) . . ?
C14 C9 C10 118.7(2) . . ?
C7 C2 C1 120.1(2) . . ?
C3 C2 C1 120.6(2) . . ?
C3 C2 C7 119.0(2) . . ?
C9 C10 H10A 119.7 . . ?
C11 C10 C9 120.7(2) . . ?
C11 C10 H10A 119.7 . . ?
C21 C16 C15 120.4(2) . . ?
C17 C16 C21 118.8(2) . . ?
C17 C16 C15 120.8(2) . . ?
C9 C14 H14 119.5 . . ?
C13 C14 C9 120.9(2) . . ?
C13 C14 H14 119.5 . . ?
O1 C1 O2 118.7(2) . . ?
O1 C1 C2 120.7(2) . . ?
O2 C1 C2 120.4(2) . . ?
C14 C13 H13 120.1 . . ?
C14 C13 C12 119.8(2) . . ?
C12 C13 H13 120.1 . . ?
C16 C21 H21 119.7 . . ?
C20 C21 C16 120.6(2) . . ?
C20 C21 H21 119.7 . . ?
O6 C15 C16 118.9(2) . . ?
O5 C15 O6 122.0(2) . . ?
O5 C15 C16 119.0(2) . . ?
C2 C7 H7 119.8 . . ?
C6 C7 C2 120.5(2) . . ?
C6 C7 H7 119.8 . . ?
O10 C12 C13 123.4(2) . . ?
O10 C12 C11 116.7(2) . . ?
C11 C12 C13 119.9(2) . . ?
C16 C17 H17 119.5 . . ?
C18 C17 C16 121.0(2) . . ?
C18 C17 H17 119.5 . . ?
C20 C19 C18 120.9(2) . . ?
O11 C19 C18 121.3(2) . . ?
O11 C19 C20 117.8(2) . . ?
C17 C18 C19 119.0(2) . . ?
C17 C18 H18 120.5 . . ?
C19 C18 H18 120.5 . . ?
C10 C11 C12 119.9(2) . . ?
C10 C11 H11 120.1 . . ?
C12 C11 H11 120.1 . . ?
C2 C3 H3 119.6 . . ?
C4 C3 C2 120.8(2) . . ?
C4 C3 H3 119.6 . . ?
C7 C6 H6 120.1 . . ?
C7 C6 C5 119.8(2) . . ?
C5 C6 H6 120.1 . . ?
O9 C5 C6 122.6(2) . . ?
O9 C5 C4 117.3(2) . . ?
C6 C5 C4 120.1(2) . . ?
C21 C20 C19 119.7(2) . . ?
C21 C20 H20 120.1 . . ?
C19 C20 H20 120.1 . . ?
C3 C4 C5 119.7(2) . . ?
C3 C4 H4 120.2 . . ?
C5 C4 H4 120.2 . . ?
C19 O11 H11A 109.5 . . ?

loop_
_geom_bond_atom_site_label_1
_geom_bond_atom_site_label_2
_geom_bond_distance
_geom_bond_site_symmetry_2
_geom_bond_publ_flag
Gd1 O3 2.4746(15) . ?
Gd1 O6 2.3468(15) 3_656 ?
Gd1 O4 2.3979(16) . ?
Gd1 O1 2.4496(15) . ?
Gd1 O5 2.3282(16) . ?
Gd1 O7 2.4166(16) . ?
Gd1 O8 2.3595(16) . ?
Gd1 O2 2.4111(15) . ?
O3 C8 1.273(3) . ?
O6 C15 1.289(3) . ?
O4 C8 1.283(3) . ?
O1 C1 1.267(3) . ?
O5 C15 1.261(3) . ?
O7 H7A 0.8798 . ?
O7 H7B 0.8766 . ?
O8 H8A 0.8623 . ?
O8 H8B 0.8617 . ?
O2 C1 1.283(3) . ?
O12 H12A 0.85(3) . ?
O12 H12B 0.71(4) . ?
O10 C12 1.357(3) . ?
O10 H10 0.79(3) . ?
O9 H9 0.8400 . ?
O9 C5 1.367(3) . ?
C8 C9 1.472(3) . ?
C9 C10 1.402(3) . ?
C9 C14 1.397(3) . ?
C2 C1 1.474(3) . ?
C2 C7 1.400(3) . ?
C2 C3 1.397(3) . ?
C10 H10A 0.9500 . ?
C10 C11 1.382(3) . ?
C16 C21 1.399(3) . ?
C16 C15 1.476(3) . ?
C16 C17 1.396(3) . ?
C14 H14 0.9500 . ?
C14 C13 1.381(3) . ?
C13 H13 0.9500 . ?
C13 C12 1.397(3) . ?
C21 H21 0.9500 . ?
C21 C20 1.381(3) . ?
C7 H7 0.9500 . ?
C7 C6 1.382(3) . ?
C12 C11 1.395(3) . ?
C17 H17 0.9500 . ?
C17 C18 1.384(3) . ?
C19 C18 1.393(3) . ?
C19 C20 1.384(3) . ?
C19 O11 1.380(3) . ?
C18 H18 0.9500 . ?
C11 H11 0.9500 . ?
C3 H3 0.9500 . ?
C3 C4 1.376(3) . ?
C6 H6 0.9500 . ?
C6 C5 1.393(3) . ?
C5 C4 1.399(3) . ?
C20 H20 0.9500 . ?
C4 H4 0.9500 . ?
O11 H11A 0.8400 . ?

loop_
_geom_torsion_atom_site_label_1
_geom_torsion_atom_site_label_2
_geom_torsion_atom_site_label_3
_geom_torsion_atom_site_label_4
_geom_torsion
_geom_torsion_site_symmetry_1
_geom_torsion_site_symmetry_2
_geom_torsion_site_symmetry_3
_geom_torsion_site_symmetry_4
_geom_torsion_publ_flag
Gd1 O3 C8 O4 -0.6(2) . . . . ?
Gd1 O3 C8 C9 179.95(19) . . . . ?
Gd1 O6 C15 O5 81.4(3) 3_656 . . . ?
Gd1 O6 C15 C16 -99.7(2) 3_656 . . . ?
Gd1 O4 C8 O3 0.6(2) . . . . ?
Gd1 O4 C8 C9 -179.91(18) . . . . ?
Gd1 O1 C1 O2 9.3(2) . . . . ?
Gd1 O1 C1 C2 -166.58(18) . . . . ?
Gd1 O5 C15 O6 21.2(3) . . . . ?
Gd1 O5 C15 C16 -157.69(16) . . . . ?
Gd1 O2 C1 O1 -9.5(2) . . . . ?
Gd1 O2 C1 C2 166.42(18) . . . . ?
O3 C8 C9 C10 174.8(2) . . . . ?
O3 C8 C9 C14 -7.2(3) . . . . ?
O4 C8 C9 C10 -4.6(3) . . . . ?
O4 C8 C9 C14 173.4(2) . . . . ?
O10 C12 C11 C10 -178.5(2) . . . . ?
O9 C5 C4 C3 176.7(2) . . . . ?
C8 C9 C10 C11 177.2(2) . . . . ?
C8 C9 C14 C13 -177.4(2) . . . . ?
C9 C10 C11 C12 0.1(4) . . . . ?
C9 C14 C13 C12 0.3(3) . . . . ?
C2 C7 C6 C5 -0.9(3) . . . . ?
C2 C3 C4 C5 -0.3(4) . . . . ?
C10 C9 C14 C13 0.6(3) . . . . ?
C16 C21 C20 C19 -0.2(4) . . . . ?
C16 C17 C18 C19 -0.6(3) . . . . ?
C14 C9 C10 C11 -0.8(4) . . . . ?
C14 C13 C12 O10 178.3(2) . . . . ?
C14 C13 C12 C11 -1.1(3) . . . . ?
C1 C2 C7 C6 172.8(2) . . . . ?
C1 C2 C3 C4 -172.1(2) . . . . ?
C13 C12 C11 C10 0.9(4) . . . . ?
C21 C16 C15 O6 -8.5(3) . . . . ?
C21 C16 C15 O5 170.5(2) . . . . ?
C21 C16 C17 C18 0.8(3) . . . . ?
C15 C16 C21 C20 179.2(2) . . . . ?
C15 C16 C17 C18 -178.9(2) . . . . ?
C7 C2 C1 O1 -8.0(3) . . . . ?
C7 C2 C1 O2 176.1(2) . . . . ?
C7 C2 C3 C4 2.3(3) . . . . ?
C7 C6 C5 O9 -176.0(2) . . . . ?
C7 C6 C5 C4 2.9(4) . . . . ?
C17 C16 C21 C20 -0.5(3) . . . . ?
C17 C16 C15 O6 171.2(2) . . . . ?
C17 C16 C15 O5 -9.8(3) . . . . ?
C18 C19 C20 C21 0.4(4) . . . . ?
C3 C2 C1 O1 166.3(2) . . . . ?
C3 C2 C1 O2 -9.6(3) . . . . ?
C3 C2 C7 C6 -1.6(3) . . . . ?
C6 C5 C4 C3 -2.3(4) . . . . ?
C20 C19 C18 C17 -0.1(3) . . . . ?
O11 C19 C18 C17 178.8(2) . . . . ?
O11 C19 C20 C21 -178.5(2) . . . . ?
